data_4332626
loop_
_publ_author_name
'Wong, Gene W.'
'Harkreader, Jennifer L.'
'Mebi, Charles A.'
'Frost, Brian J.'

_publ_section_title
;
 Synthesis and Coordination Chemistry of a Novel Bidentate
 Phosphine:&#x00A0; 6-(Diphenylphosphino)-1,3,5-triaza-7-phosphaadamantane
 (PTA-PPh2)
;
_journal_issue 17
_journal_name_full 'Inorganic Chemistry'
_journal_page_first 6748
_journal_page_last 6755
_journal_paper_doi 10.1021/ic060576a
_journal_volume 45
_journal_year 2006
_chemical_formula_sum 'C18 H21 N3 P2'
_chemical_formula_weight 341.32
_chemical_name_systematic
; 
 ? 
;
_space_group_IT_number 14
_symmetry_cell_setting monoclinic
_symmetry_space_group_name_Hall '-P 2yn'
_symmetry_space_group_name_H-M 'P 1 21/n 1'
_atom_sites_solution_hydrogens geom
_atom_sites_solution_primary direct
_atom_sites_solution_secondary difmap
_audit_creation_method SHELXL-97
_cell_angle_alpha 90.00
_cell_angle_beta 101.598(3)
_cell_angle_gamma 90.00
_cell_formula_units_Z 4
_cell_length_a 14.357(2)
_cell_length_b 6.2457(9)
_cell_length_c 19.192(3)
_cell_measurement_reflns_used 3813
_cell_measurement_temperature 100(2)
_cell_measurement_theta_max 29.35
_cell_measurement_theta_min 2.90
_cell_volume 1685.8(4)
_computing_cell_refinement 'Bruker SMART'
_computing_data_collection 'Bruker SMART'
_computing_data_reduction 'Bruker SAINT'
_computing_molecular_graphics 'Bruker SHELXTL'
_computing_publication_material 'Bruker SHELXTL'
_computing_structure_refinement 'SHELXL-97 (Sheldrick, 1997)'
_computing_structure_solution 'SHELXS-97 (Sheldrick, 1990)'
_diffrn_ambient_temperature 100(2)
_diffrn_measured_fraction_theta_full 1.000
_diffrn_measured_fraction_theta_max 1.000
_diffrn_measurement_device_type 'CCD area detector'
_diffrn_measurement_method 'phi and omega scans'
_diffrn_radiation_monochromator graphite
_diffrn_radiation_source 'fine-focus sealed tube'
_diffrn_radiation_type MoK\a
_diffrn_radiation_wavelength 0.71073
_diffrn_reflns_av_R_equivalents 0.0683
_diffrn_reflns_av_sigmaI/netI 0.0488
_diffrn_reflns_limit_h_max 17
_diffrn_reflns_limit_h_min -17
_diffrn_reflns_limit_k_max 7
_diffrn_reflns_limit_k_min -7
_diffrn_reflns_limit_l_max 23
_diffrn_reflns_limit_l_min -23
_diffrn_reflns_number 18907
_diffrn_reflns_theta_full 26.00
_diffrn_reflns_theta_max 26.00
_diffrn_reflns_theta_min 1.62
_exptl_absorpt_coefficient_mu 0.261
_exptl_absorpt_correction_T_max 0.9912
_exptl_absorpt_correction_T_min 0.9701
_exptl_absorpt_correction_type multi-scan
_exptl_crystal_colour Colorless
_exptl_crystal_density_diffrn 1.345
_exptl_crystal_density_meas 0
_exptl_crystal_density_method 'not measured'
_exptl_crystal_description Rod
_exptl_crystal_F_000 720
_exptl_crystal_size_max 0.12
_exptl_crystal_size_mid 0.05
_exptl_crystal_size_min 0.03
_refine_diff_density_max 0.811
_refine_diff_density_min -0.586
_refine_diff_density_rms 0.090
_refine_ls_extinction_method none
_refine_ls_goodness_of_fit_ref 1.072
_refine_ls_hydrogen_treatment mixed
_refine_ls_matrix_type full
_refine_ls_number_parameters 208
_refine_ls_number_reflns 3324
_refine_ls_number_restraints 0
_refine_ls_restrained_S_all 1.072
_refine_ls_R_factor_all 0.0970
_refine_ls_R_factor_gt 0.0659
_refine_ls_shift/su_max 0.000
_refine_ls_shift/su_mean 0.000
_refine_ls_structure_factor_coef Fsqd
_refine_ls_weighting_details 'calc w=1/[\s^2^(Fo^2^)+(0.1111P)^2^+1.0947P] where P=(Fo^2^+2Fc^2^)/3'
_refine_ls_weighting_scheme calc
_refine_ls_wR_factor_gt 0.1791
_refine_ls_wR_factor_ref 0.1949
_reflns_number_gt 2307
_reflns_number_total 3324
_reflns_threshold_expression >2sigma(I)
_cod_data_source_file ic060576asup1.cif
_cod_data_source_block bjf155
_cod_depositor_comments
;
The following automatic conversions were performed:

'_symmetry_cell_setting' value 'Monoclinic' changed to 'monoclinic'
according to /home/saulius/struct/CIF-dictionaries/cif_core.dic
dictionary named 'cif_core.dic' version 2.4.2 from 2011-04-26.

Automatic conversion script
Id: cif_fix_values 1891 2012-01-12 08:04:46Z andrius 
;
_cod_original_sg_symbol_H-M P2(1)/n
_cod_database_code 4332626

loop_
_symmetry_equiv_pos_as_xyz
'x, y, z'
'-x+1/2, y+1/2, -z+1/2'
'-x, -y, -z'
'x-1/2, -y-1/2, z-1/2'

loop_
_atom_site_label
_atom_site_type_symbol
_atom_site_fract_x
_atom_site_fract_y
_atom_site_fract_z
_atom_site_U_iso_or_equiv
_atom_site_adp_type
_atom_site_occupancy
_atom_site_symmetry_multiplicity
_atom_site_calc_flag
_atom_site_refinement_flags
P1 P -0.19533(8) 1.04206(19) 0.19664(6) 0.0420(3) Uani 1 1 d .
P2 P 0.01487(6) 0.98488(15) 0.19275(5) 0.0268(3) Uani 1 1 d .
N1 N -0.1243(2) 0.9374(5) 0.06703(17) 0.0340(8) Uani 1 1 d .
N2 N -0.3020(2) 0.9883(6) 0.06005(18) 0.0384(8) Uani 1 1 d .
N3 N -0.1966(2) 1.3057(5) 0.07831(17) 0.0350(7) Uani 1 1 d .
C1 C -0.1084(2) 0.9025(6) 0.14994(18) 0.0275(8) Uani 1 1 d .
H1A H -0.1138 0.7454 0.1583 0.033 Uiso 1 1 calc R
C2 C -0.3019(3) 0.9560(8) 0.1352(2) 0.0477(11) Uani 1 1 d .
H2A H -0.3116 0.8017 0.1431 0.057 Uiso 1 1 calc R
H2B H -0.3569 1.0336 0.1469 0.057 Uiso 1 1 calc R
C3 C -0.1850(3) 1.3038(7) 0.1558(2) 0.0419(10) Uani 1 1 d .
H3A H -0.2333 1.4005 0.1690 0.050 Uiso 1 1 calc R
H3B H -0.1217 1.3639 0.1766 0.050 Uiso 1 1 calc R
C4 C -0.2251(3) 0.8677(7) 0.0376(2) 0.0384(9) Uani 1 1 d .
H4A H -0.2356 0.8744 -0.0149 0.046 Uiso 1 1 calc R
H4B H -0.2311 0.7158 0.0507 0.046 Uiso 1 1 calc R
C5 C -0.2902(3) 1.2176(6) 0.0450(2) 0.0394(10) Uani 1 1 d .
H5A H -0.3000 1.2377 -0.0071 0.047 Uiso 1 1 calc R
H5B H -0.3402 1.3001 0.0621 0.047 Uiso 1 1 calc R
C6 C -0.1234(3) 1.1796(6) 0.0552(2) 0.0368(9) Uani 1 1 d .
H6A H -0.0608 1.2349 0.0799 0.044 Uiso 1 1 calc R
H6B H -0.1282 1.2054 0.0037 0.044 Uiso 1 1 calc R
C7 C 0.0901(2) 0.7949(6) 0.15754(18) 0.0274(8) Uani 1 1 d .
C8 C 0.1881(3) 0.8339(6) 0.17661(19) 0.0327(8) Uani 1 1 d .
H8A H 0.2105 0.9594 0.2026 0.039 Uiso 1 1 calc R
C9 C 0.2523(3) 0.6910(7) 0.1578(2) 0.0366(9) Uani 1 1 d .
H9A H 0.3185 0.7175 0.1721 0.044 Uiso 1 1 calc R
C10 C 0.2215(3) 0.5108(7) 0.1188(2) 0.0389(9) Uani 1 1 d .
H10A H 0.2662 0.4115 0.1073 0.047 Uiso 1 1 calc R
C11 C 0.1243(3) 0.4745(6) 0.0961(2) 0.0405(10) Uani 1 1 d .
H11A H 0.1024 0.3541 0.0672 0.049 Uiso 1 1 calc R
C12 C 0.0600(3) 0.6160(6) 0.1162(2) 0.0386(9) Uani 1 1 d .
H12A H -0.0062 0.5899 0.1013 0.046 Uiso 1 1 calc R
C13 C 0.0220(2) 0.8766(6) 0.28305(18) 0.0269(8) Uani 1 1 d .
C14 C 0.0035(2) 1.0204(6) 0.33442(19) 0.0314(8) Uani 1 1 d .
H14A H -0.0168 1.1618 0.3208 0.038 Uiso 1 1 calc R
C15 C 0.0144(3) 0.9589(7) 0.4049(2) 0.0357(9) Uani 1 1 d .
H15A H 0.0015 1.0583 0.4392 0.043 Uiso 1 1 calc R
C16 C 0.0441(3) 0.7537(7) 0.4259(2) 0.0357(9) Uani 1 1 d .
H16A H 0.0521 0.7120 0.4744 0.043 Uiso 1 1 calc R
C17 C 0.0618(3) 0.6099(7) 0.3751(2) 0.0354(9) Uani 1 1 d .
H17A H 0.0815 0.4683 0.3890 0.042 Uiso 1 1 calc R
C18 C 0.0515(3) 0.6693(6) 0.30454(19) 0.0316(8) Uani 1 1 d .
H18A H 0.0644 0.5689 0.2705 0.038 Uiso 1 1 calc R

loop_
_atom_site_aniso_label
_atom_site_aniso_U_11
_atom_site_aniso_U_22
_atom_site_aniso_U_33
_atom_site_aniso_U_23
_atom_site_aniso_U_13
_atom_site_aniso_U_12
P1 0.0378(6) 0.0462(7) 0.0420(6) 0.0040(5) 0.0085(5) 0.0025(5)
P2 0.0260(5) 0.0261(5) 0.0286(5) 0.0003(4) 0.0063(4) -0.0006(4)
N1 0.0202(15) 0.0232(15) 0.0473(19) 0.0158(13) -0.0197(13) -0.0073(12)
N2 0.0275(17) 0.043(2) 0.0420(18) -0.0028(15) 0.0016(14) 0.0014(15)
N3 0.0379(18) 0.0300(17) 0.0354(17) 0.0025(14) 0.0036(14) 0.0047(14)
C1 0.0308(18) 0.0248(17) 0.0282(18) -0.0004(14) 0.0090(15) 0.0018(15)
C2 0.052(3) 0.047(3) 0.048(3) 0.003(2) 0.021(2) -0.005(2)
C3 0.046(2) 0.044(2) 0.036(2) -0.0081(18) 0.0094(18) 0.0016(19)
C4 0.042(2) 0.034(2) 0.037(2) -0.0029(17) 0.0033(17) 0.0050(18)
C5 0.035(2) 0.039(2) 0.043(2) 0.0025(18) 0.0046(17) 0.0120(17)
C6 0.035(2) 0.041(2) 0.035(2) 0.0019(17) 0.0100(17) -0.0018(18)
C7 0.0297(18) 0.0284(18) 0.0255(17) 0.0046(14) 0.0091(14) 0.0014(15)
C8 0.033(2) 0.037(2) 0.0276(18) 0.0008(16) 0.0052(15) 0.0007(17)
C9 0.031(2) 0.047(2) 0.034(2) 0.0052(18) 0.0095(16) 0.0026(17)
C10 0.041(2) 0.038(2) 0.044(2) 0.0050(18) 0.0236(18) 0.0078(18)
C11 0.042(2) 0.031(2) 0.055(3) -0.0077(19) 0.025(2) -0.0044(17)
C12 0.033(2) 0.034(2) 0.052(2) -0.0077(18) 0.0163(18) -0.0037(17)
C13 0.0208(16) 0.0313(19) 0.0282(18) -0.0015(15) 0.0042(14) -0.0018(14)
C14 0.0274(19) 0.034(2) 0.0331(19) -0.0034(16) 0.0063(15) 0.0016(15)
C15 0.031(2) 0.046(2) 0.0311(19) -0.0082(17) 0.0072(16) -0.0002(17)
C16 0.030(2) 0.049(2) 0.0281(19) 0.0048(17) 0.0049(15) -0.0001(17)
C17 0.031(2) 0.036(2) 0.040(2) 0.0036(17) 0.0072(16) 0.0021(17)
C18 0.0290(19) 0.033(2) 0.034(2) -0.0020(16) 0.0076(15) 0.0007(15)

loop_
_atom_type_symbol
_atom_type_description
_atom_type_scat_dispersion_real
_atom_type_scat_dispersion_imag
_atom_type_scat_source
C C 0.0033 0.0016 'International Tables Vol C Tables 4.2.6.8 and 6.1.1.4'
H H 0.0000 0.0000 'International Tables Vol C Tables 4.2.6.8 and 6.1.1.4'
N N 0.0061 0.0033 'International Tables Vol C Tables 4.2.6.8 and 6.1.1.4'
P P 0.1023 0.0942 'International Tables Vol C Tables 4.2.6.8 and 6.1.1.4'

loop_
_geom_angle_atom_site_label_1
_geom_angle_atom_site_label_2
_geom_angle_atom_site_label_3
_geom_angle
C2 P1 C3 96.7(2)
C2 P1 C1 96.09(19)
C3 P1 C1 95.20(18)
C7 P2 C13 100.62(16)
C7 P2 C1 103.73(16)
C13 P2 C1 100.44(15)
C4 N1 C6 105.4(3)
C4 N1 C1 105.8(3)
C6 N1 C1 106.4(3)
C2 N2 C4 111.6(3)
C2 N2 C5 110.5(3)
C4 N2 C5 108.5(3)
C6 N3 C3 111.4(3)
C6 N3 C5 108.6(3)
C3 N3 C5 110.1(3)
N1 C1 P2 109.8(2)
N1 C1 P1 116.1(2)
P2 C1 P1 108.79(18)
N1 C1 H1A 107.3
P2 C1 H1A 107.3
P1 C1 H1A 107.3
N2 C2 P1 115.8(3)
N2 C2 H2A 108.3
P1 C2 H2A 108.3
N2 C2 H2B 108.3
P1 C2 H2B 108.3
H2A C2 H2B 107.4
N3 C3 P1 116.1(3)
N3 C3 H3A 108.3
P1 C3 H3A 108.3
N3 C3 H3B 108.3
P1 C3 H3B 108.3
H3A C3 H3B 107.4
N2 C4 N1 117.6(3)
N2 C4 H4A 107.9
N1 C4 H4A 107.9
N2 C4 H4B 107.9
N1 C4 H4B 107.9
H4A C4 H4B 107.2
N3 C5 N2 114.1(3)
N3 C5 H5A 108.7
N2 C5 H5A 108.7
N3 C5 H5B 108.7
N2 C5 H5B 108.7
H5A C5 H5B 107.6
N3 C6 N1 117.6(3)
N3 C6 H6A 107.9
N1 C6 H6A 107.9
N3 C6 H6B 107.9
N1 C6 H6B 107.9
H6A C6 H6B 107.2
C12 C7 C8 118.0(3)
C12 C7 P2 126.6(3)
C8 C7 P2 115.4(3)
C9 C8 C7 120.5(4)
C9 C8 H8A 119.8
C7 C8 H8A 119.8
C10 C9 C8 120.8(4)
C10 C9 H9A 119.6
C8 C9 H9A 119.6
C9 C10 C11 119.7(4)
C9 C10 H10A 120.2
C11 C10 H10A 120.2
C12 C11 C10 119.3(4)
C12 C11 H11A 120.3
C10 C11 H11A 120.3
C7 C12 C11 121.5(4)
C7 C12 H12A 119.2
C11 C12 H12A 119.2
C18 C13 C14 118.4(3)
C18 C13 P2 125.0(3)
C14 C13 P2 116.4(3)
C15 C14 C13 120.7(4)
C15 C14 H14A 119.7
C13 C14 H14A 119.7
C16 C15 C14 120.6(4)
C16 C15 H15A 119.7
C14 C15 H15A 119.7
C15 C16 C17 118.9(4)
C15 C16 H16A 120.5
C17 C16 H16A 120.5
C18 C17 C16 121.1(4)
C18 C17 H17A 119.4
C16 C17 H17A 119.5
C17 C18 C13 120.2(3)
C17 C18 H18A 119.9
C13 C18 H18A 119.9

loop_
_geom_bond_atom_site_label_1
_geom_bond_atom_site_label_2
_geom_bond_distance
P1 C2 1.815(5)
P1 C3 1.832(4)
P1 C1 1.890(4)
P2 C7 1.823(4)
P2 C13 1.844(4)
P2 C1 1.867(4)
N1 C4 1.508(5)
N1 C6 1.530(5)
N1 C1 1.577(5)
N2 C2 1.456(5)
N2 C4 1.471(5)
N2 C5 1.477(5)
N3 C6 1.451(5)
N3 C3 1.463(5)
N3 C5 1.474(5)
C1 H1A 1.0000
C2 H2A 0.9900
C2 H2B 0.9900
C3 H3A 0.9900
C3 H3B 0.9900
C4 H4A 0.9900
C4 H4B 0.9900
C5 H5A 0.9900
C5 H5B 0.9900
C6 H6A 0.9900
C6 H6B 0.9900
C7 C12 1.388(5)
C7 C8 1.402(5)
C8 C9 1.382(5)
C8 H8A 0.9500
C9 C10 1.375(6)
C9 H9A 0.9500
C10 C11 1.394(6)
C10 H10A 0.9500
C11 C12 1.388(5)
C11 H11A 0.9500
C12 H12A 0.9500
C13 C18 1.398(5)
C13 C14 1.398(5)
C14 C15 1.385(5)
C14 H14A 0.9500
C15 C16 1.384(6)
C15 H15A 0.9500
C16 C17 1.387(5)
C16 H16A 0.9500
C17 C18 1.383(5)
C17 H17A 0.9500
C18 H18A 0.9500

loop_
_geom_torsion_atom_site_label_1
_geom_torsion_atom_site_label_2
_geom_torsion_atom_site_label_3
_geom_torsion_atom_site_label_4
_geom_torsion
C4 N1 C1 P2 -179.8(2)
C6 N1 C1 P2 -68.0(3)
C4 N1 C1 P1 -55.9(3)
C6 N1 C1 P1 55.8(3)
C7 P2 C1 N1 -64.9(3)
C13 P2 C1 N1 -168.7(2)
C7 P2 C1 P1 167.11(17)
C13 P2 C1 P1 63.3(2)
C2 P1 C1 N1 48.3(3)
C3 P1 C1 N1 -49.0(3)
C2 P1 C1 P2 172.7(2)
C3 P1 C1 P2 75.4(2)
C4 N2 C2 P1 61.2(4)
C5 N2 C2 P1 -59.5(4)
C3 P1 C2 N2 46.6(4)
C1 P1 C2 N2 -49.4(4)
C6 N3 C3 P1 -62.4(4)
C5 N3 C3 P1 58.2(4)
C2 P1 C3 N3 -46.1(3)
C1 P1 C3 N3 50.6(3)
C2 N2 C4 N1 -67.8(4)
C5 N2 C4 N1 54.1(4)
C6 N1 C4 N2 -49.3(4)
C1 N1 C4 N2 63.1(4)
C6 N3 C5 N2 56.5(4)
C3 N3 C5 N2 -65.7(4)
C2 N2 C5 N3 66.6(4)
C4 N2 C5 N3 -56.0(4)
C3 N3 C6 N1 66.8(4)
C5 N3 C6 N1 -54.6(4)
C4 N1 C6 N3 49.8(4)
C1 N1 C6 N3 -62.2(4)
C13 P2 C7 C12 96.1(3)
C1 P2 C7 C12 -7.5(4)
C13 P2 C7 C8 -82.0(3)
C1 P2 C7 C8 174.4(3)
C12 C7 C8 C9 -3.5(5)
P2 C7 C8 C9 174.8(3)
C7 C8 C9 C10 1.5(6)
C8 C9 C10 C11 1.8(6)
C9 C10 C11 C12 -3.0(6)
C8 C7 C12 C11 2.3(6)
P2 C7 C12 C11 -175.8(3)
C10 C11 C12 C7 1.0(6)
C7 P2 C13 C18 -18.1(3)
C1 P2 C13 C18 88.2(3)
C7 P2 C13 C14 156.6(3)
C1 P2 C13 C14 -97.1(3)
C18 C13 C14 C15 0.2(5)
P2 C13 C14 C15 -174.9(3)
C13 C14 C15 C16 0.1(6)
C14 C15 C16 C17 -0.6(6)
C15 C16 C17 C18 0.8(6)
C16 C17 C18 C13 -0.5(6)
C14 C13 C18 C17 0.0(5)
P2 C13 C18 C17 174.6(3)
